data_4121071
loop_
_publ_author_name
'Xiao-Ping Zhou'
'Yuan Wu'
'Dan Li'

_publ_section_title
;
 Polyhedral Metal-Imidazolate Cages: Control of Self-Assembly and Cage to
 Cage Transformation
;
_journal_name_full 'Journal of the American Chemical Society'
_journal_page_first 16062
_journal_page_last 16065
_journal_paper_doi 10.1021/ja4092984
_journal_volume 135
_journal_year 2013
_chemical_formula_sum 'C144 H192 N72 Ni14'
_chemical_formula_weight 3753.64
_chemical_name_systematic
; 
 ? 
;
_space_group_IT_number 104
_symmetry_cell_setting tetragonal
_symmetry_space_group_name_Hall 'P 4 -2n'
_symmetry_space_group_name_H-M 'P 4 n c'
_atom_sites_solution_hydrogens geom
_atom_sites_solution_primary direct
_atom_sites_solution_secondary difmap
_audit_creation_method SHELXL-97
_cell_angle_alpha 90.00
_cell_angle_beta 90.00
_cell_angle_gamma 90.00
_cell_formula_units_Z 2
_cell_length_a 16.99570(10)
_cell_length_b 16.99570(10)
_cell_length_c 32.7949(5)
_cell_measurement_temperature 100(2)
_cell_volume 9472.93(16)
_computing_cell_refinement
;       
CrysAlisPro, Agilent Technologies,
Version 1.171.35.11 (release 24-05-2012 CrysAlis171 .NET)
(compiled May 24 19:17:45 2013)
;
_computing_data_collection
;       
CrysAlisPro, Agilent Technologies,
Version 1.171.35.11 (release 24-05-2012 CrysAlis171 .NET)
(compiled May 24 19:17:45 2013)
;
_computing_data_reduction
;       
CrysAlisPro, Agilent Technologies,
Version 1.171.35.11 (release 24-05-2012 CrysAlis171 .NET)
(compiled May 24 19:17:45 2013)
;
_computing_molecular_graphics Olex-2
_computing_publication_material Olex-2
_computing_structure_refinement 'SHELXL-97 (Sheldrick, 1997)'
_computing_structure_solution 'SHELXS-97 (Sheldrick, 1990)'
_diffrn_ambient_temperature 100(2)
_diffrn_detector_area_resol_mean 10.4098
_diffrn_measured_fraction_theta_full 0.973
_diffrn_measured_fraction_theta_max 0.973
_diffrn_measurement_device_type 'Xcalibur, Atlas, Gemini'
_diffrn_measurement_method '\w scans'
_diffrn_radiation_monochromator graphite
_diffrn_radiation_source 'fine-focus sealed tube'
_diffrn_radiation_type CuK\a
_diffrn_radiation_wavelength 1.54178
_diffrn_reflns_av_R_equivalents 0.0359
_diffrn_reflns_av_sigmaI/netI 0.0469
_diffrn_reflns_limit_h_max 19
_diffrn_reflns_limit_h_min -20
_diffrn_reflns_limit_k_max 20
_diffrn_reflns_limit_k_min -16
_diffrn_reflns_limit_l_max 39
_diffrn_reflns_limit_l_min -28
_diffrn_reflns_number 17709
_diffrn_reflns_theta_full 74.39
_diffrn_reflns_theta_max 74.39
_diffrn_reflns_theta_min 3.68
_exptl_absorpt_coefficient_mu 1.946
_exptl_absorpt_correction_T_max 0.6741
_exptl_absorpt_correction_T_min 0.5929
_exptl_absorpt_correction_type multi-scan
_exptl_absorpt_process_details
;
CrysAlisPro, Agilent Technologies,
Version 1.171.35.11 (release 24-05-2012 CrysAlis171 .NET)
(compiled May 24 19:17:45 2013)
empirical absorption correction using spherical harmonics,
 implemented in SCALE3 ABSPACK scaling algorithm.
;
_exptl_crystal_colour yellow
_exptl_crystal_density_diffrn 1.316
_exptl_crystal_description block-like
_exptl_crystal_F_000 3904
_exptl_crystal_size_max 0.30
_exptl_crystal_size_mid 0.25
_exptl_crystal_size_min 0.22
_platon_squeeze_details
;
;
_refine_diff_density_max 0.881
_refine_diff_density_min -0.338
_refine_diff_density_rms 0.056
_refine_ls_abs_structure_details 'Flack H D (1983), Acta Cryst. A39, 876-881'
_refine_ls_abs_structure_Flack 0.07(3)
_refine_ls_extinction_method none
_refine_ls_goodness_of_fit_ref 1.060
_refine_ls_hydrogen_treatment mixed
_refine_ls_matrix_type full
_refine_ls_number_parameters 532
_refine_ls_number_reflns 7720
_refine_ls_number_restraints 1
_refine_ls_restrained_S_all 1.060
_refine_ls_R_factor_all 0.0575
_refine_ls_R_factor_gt 0.0424
_refine_ls_shift/su_max 0.001
_refine_ls_shift/su_mean 0.000
_refine_ls_structure_factor_coef Fsqd
_refine_ls_weighting_details 'calc w=1/[\s^2^(Fo^2^)+(0.0580P)^2^+0.5410P] where P=(Fo^2^+2Fc^2^)/3'
_refine_ls_weighting_scheme calc
_refine_ls_wR_factor_gt 0.1061
_refine_ls_wR_factor_ref 0.1172
_reflns_number_gt 5981
_reflns_number_total 7720
_reflns_threshold_expression >2sigma(I)
_cod_data_source_file ja4092984_si_002_7.cif
_cod_data_source_block 9
_cod_database_code 4121071

loop_
_symmetry_equiv_pos_as_xyz
'x, y, z'
'-x, -y, z'
'-y, x, z'
'y, -x, z'
'x+1/2, -y+1/2, z+1/2'
'-x+1/2, y+1/2, z+1/2'
'-y+1/2, -x+1/2, z+1/2'
'y+1/2, x+1/2, z+1/2'

loop_
_atom_site_label
_atom_site_type_symbol
_atom_site_fract_x
_atom_site_fract_y
_atom_site_fract_z
_atom_site_U_iso_or_equiv
_atom_site_adp_type
_atom_site_occupancy
_atom_site_symmetry_multiplicity
_atom_site_calc_flag
_atom_site_refinement_flags
C1 C 0.4778(4) 0.6813(4) 1.08307(19) 0.0525(16) Uani 1 1 d .
H1A H 0.4596 0.7312 1.0946 0.079 Uiso 1 1 calc R
H1B H 0.5309 0.6881 1.0719 0.079 Uiso 1 1 calc R
H1C H 0.4788 0.6410 1.1044 0.079 Uiso 1 1 calc R
C2 C 0.4229(3) 0.6560(3) 1.04959(14) 0.0426(11) Uani 1 1 d .
C3 C 0.3668(3) 0.5836(3) 1.00301(15) 0.0358(11) Uani 1 1 d .
H3 H 0.3569 0.5411 0.9849 0.043 Uiso 1 1 calc R
C4 C 0.3580(3) 0.6938(3) 1.03352(13) 0.0377(10) Uani 1 1 d .
C5 C 0.3223(3) 0.7701(3) 1.04063(15) 0.0428(11) Uani 1 1 d .
H5 H 0.3460 0.8071 1.0586 0.051 Uiso 1 1 calc R
C6 C 0.2224(4) 0.8629(3) 1.02674(19) 0.0572(14) Uani 1 1 d .
H6A H 0.1708 0.8572 1.0397 0.086 Uiso 1 1 calc R
H6B H 0.2160 0.8872 0.9998 0.086 Uiso 1 1 calc R
H6C H 0.2561 0.8963 1.0437 0.086 Uiso 1 1 calc R
C7 C 0.1334(4) 0.6538(4) 1.06349(17) 0.0619(17) Uani 1 1 d .
H7A H 0.1005 0.6126 1.0756 0.093 Uiso 1 1 calc R
H7B H 0.1055 0.7042 1.0646 0.093 Uiso 1 1 calc R
H7C H 0.1829 0.6579 1.0787 0.093 Uiso 1 1 calc R
C8 C 0.1251(3) 0.5678(3) 1.00692(14) 0.0414(11) Uani 1 1 d .
H8 H 0.0936 0.5338 1.0231 0.050 Uiso 1 1 calc R
C9 C 0.1468(3) 0.5473(3) 0.96525(14) 0.0367(10) Uani 1 1 d .
C10 C 0.1299(3) 0.4856(3) 0.94034(13) 0.0366(10) Uani 1 1 d .
C11 C 0.0785(4) 0.4173(4) 0.94955(18) 0.0442(13) Uani 1 1 d .
H11A H 0.0494 0.4274 0.9748 0.066 Uiso 1 1 calc R
H11B H 0.1108 0.3700 0.9528 0.066 Uiso 1 1 calc R
H11C H 0.0413 0.4095 0.9271 0.066 Uiso 1 1 calc R
C12 C 0.2076(3) 0.5679(3) 0.90992(16) 0.0338(11) Uani 1 1 d .
H12 H 0.2402 0.5912 0.8897 0.041 Uiso 1 1 calc R
C13 C 0.0467(3) 0.7658(4) 0.96846(19) 0.0571(14) Uani 1 1 d .
H13A H 0.0160 0.7973 0.9491 0.086 Uiso 1 1 calc R
H13B H 0.0436 0.7897 0.9956 0.086 Uiso 1 1 calc R
H13C H 0.0254 0.7123 0.9695 0.086 Uiso 1 1 calc R
C14 C 0.1491(3) 0.8043(3) 0.92348(15) 0.0418(11) Uani 1 1 d .
H14 H 0.1121 0.8364 0.9095 0.050 Uiso 1 1 calc R
C15 C 0.2299(3) 0.7993(3) 0.91049(14) 0.0399(10) Uani 1 1 d .
C16 C 0.3477(3) 0.7570(3) 0.91582(14) 0.0317(11) Uani 1 1 d .
H16 H 0.3929 0.7293 0.9249 0.038 Uiso 1 1 calc R
C17 C 0.2723(3) 0.8344(3) 0.87969(14) 0.0382(10) Uani 1 1 d .
C18 C 0.2426(3) 0.8899(3) 0.8487(2) 0.0521(13) Uani 1 1 d .
H18A H 0.2823 0.9305 0.8436 0.078 Uiso 1 1 calc R
H18B H 0.1942 0.9146 0.8586 0.078 Uiso 1 1 calc R
H18C H 0.2317 0.8614 0.8234 0.078 Uiso 1 1 calc R
C19 C 0.4337(4) 0.9267(3) 0.7615(2) 0.0475(15) Uani 1 1 d .
H19A H 0.4244 0.9463 0.7338 0.071 Uiso 1 1 calc R
H19B H 0.4897 0.9143 0.7649 0.071 Uiso 1 1 calc R
H19C H 0.4184 0.9671 0.7813 0.071 Uiso 1 1 calc R
C20 C 0.3865(3) 0.8550(3) 0.76837(14) 0.0403(11) Uani 1 1 d .
C21 C 0.3352(3) 0.7527(3) 0.79846(15) 0.0346(12) Uani 1 1 d .
H21 H 0.3235 0.7142 0.8185 0.042 Uiso 1 1 calc R
C22 C 0.3355(3) 0.8182(3) 0.74272(14) 0.0398(11) Uani 1 1 d .
C23 C 0.3107(3) 0.8323(3) 0.70108(16) 0.0482(13) Uani 1 1 d .
H23 H 0.3328 0.8735 0.6851 0.058 Uiso 1 1 calc R
C24 C 0.2354(4) 0.7954(4) 0.64367(16) 0.0632(17) Uani 1 1 d .
H24A H 0.2670 0.8376 0.6315 0.095 Uiso 1 1 calc R
H24B H 0.1795 0.8089 0.6417 0.095 Uiso 1 1 calc R
H24C H 0.2452 0.7461 0.6291 0.095 Uiso 1 1 calc R
C25 C 0.0993(4) 0.8400(4) 0.7417(2) 0.0728(19) Uani 1 1 d .
H25A H 0.0551 0.8548 0.7593 0.109 Uiso 1 1 calc R
H25B H 0.0818 0.8385 0.7133 0.109 Uiso 1 1 calc R
H25C H 0.1417 0.8787 0.7446 0.109 Uiso 1 1 calc R
C26 C 0.0988(3) 0.7274(3) 0.78542(16) 0.0487(12) Uani 1 1 d .
H26 H 0.0575 0.7515 0.8004 0.058 Uiso 1 1 calc R
C27 C 0.1300(3) 0.6516(3) 0.79754(15) 0.0421(11) Uani 1 1 d .
C28 C 0.1130(3) 0.6009(3) 0.82797(14) 0.0393(10) Uani 1 1 d .
C29 C 0.0506(3) 0.6073(3) 0.85985(17) 0.0465(12) Uani 1 1 d .
H29A H 0.0317 0.6617 0.8612 0.070 Uiso 1 1 calc R
H29B H 0.0723 0.5920 0.8864 0.070 Uiso 1 1 calc R
H29C H 0.0067 0.5724 0.8529 0.070 Uiso 1 1 calc R
C30 C 0.2088(3) 0.5542(3) 0.79181(15) 0.0375(12) Uani 1 1 d .
H30 H 0.2501 0.5207 0.7827 0.045 Uiso 1 1 calc R
C31 C 0.0682(3) 0.6494(4) 0.67540(18) 0.0596(15) Uani 1 1 d .
H31A H 0.0614 0.7003 0.6618 0.089 Uiso 1 1 calc R
H31B H 0.0395 0.6496 0.7013 0.089 Uiso 1 1 calc R
H31C H 0.0477 0.6074 0.6579 0.089 Uiso 1 1 calc R
C32 C 0.1883(3) 0.5831(3) 0.66385(15) 0.0441(12) Uani 1 1 d .
H32 H 0.1619 0.5515 0.6443 0.053 Uiso 1 1 calc R
C33 C 0.2706(3) 0.5715(3) 0.67198(14) 0.0420(11) Uani 1 1 d .
C34 C 0.3286(3) 0.5252(3) 0.65572(13) 0.0440(12) Uani 1 1 d .
C35 C 0.3212(4) 0.4679(5) 0.62182(19) 0.0613(19) Uani 1 1 d .
H35A H 0.3328 0.4149 0.6319 0.092 Uiso 1 1 calc R
H35B H 0.3585 0.4816 0.6002 0.092 Uiso 1 1 calc R
H35C H 0.2675 0.4694 0.6110 0.092 Uiso 1 1 calc R
C36 C 0.3768(3) 0.5985(3) 0.70350(14) 0.0383(12) Uani 1 1 d .
H36 H 0.4134 0.6212 0.7220 0.046 Uiso 1 1 calc R
N1 N 0.4274(3) 0.5840(3) 1.02997(11) 0.0413(9) Uani 1 1 d .
N2 N 0.3230(2) 0.6476(3) 1.00436(12) 0.0386(9) Uani 1 1 d .
N3 N 0.2585(3) 0.7859(3) 1.02219(14) 0.0405(11) Uani 1 1 d .
N4 N 0.1505(3) 0.6338(3) 1.02085(14) 0.0403(11) Uani 1 1 d .
N5 N 0.1967(3) 0.5995(3) 0.94552(12) 0.0379(10) Uani 1 1 d .
N6 N 0.1689(2) 0.4987(2) 0.90379(11) 0.0349(8) Uani 1 1 d .
N7 N 0.1290(3) 0.7631(3) 0.95517(14) 0.0393(11) Uani 1 1 d .
N8 N 0.2789(2) 0.7506(3) 0.93300(12) 0.0354(9) Uani 1 1 d .
N9 N 0.3484(2) 0.8074(2) 0.88362(12) 0.0375(8) Uani 1 1 d .
N10 N 0.3867(2) 0.8136(2) 0.80453(11) 0.0381(9) Uani 1 1 d .
N11 N 0.3039(2) 0.7534(3) 0.76194(12) 0.0374(10) Uani 1 1 d .
N12 N 0.2571(3) 0.7860(3) 0.68678(14) 0.0460(13) Uani 1 1 d .
N13 N 0.1285(3) 0.7618(3) 0.75372(15) 0.0500(13) Uani 1 1 d .
N14 N 0.1912(3) 0.6218(3) 0.77390(13) 0.0387(10) Uani 1 1 d .
N15 N 0.1629(2) 0.5373(2) 0.82409(11) 0.0379(9) Uani 1 1 d .
N16 N 0.1517(3) 0.6360(3) 0.68318(14) 0.0442(12) Uani 1 1 d .
N17 N 0.3029(3) 0.6187(2) 0.70263(12) 0.0381(9) Uani 1 1 d .
N18 N 0.3976(2) 0.5422(3) 0.67578(11) 0.0400(9) Uani 1 1 d .
Ni1 Ni 0.5000 0.5000 1.03294(5) 0.0385(4) Uani 1 4 d S
Ni2 Ni 0.22277(5) 0.69636(5) 0.98040(2) 0.0352(2) Uani 1 1 d .
Ni3 Ni 0.44226(4) 0.82643(4) 0.85422(3) 0.03520(15) Uani 1 1 d .
Ni4 Ni 0.22291(6) 0.69544(5) 0.72726(2) 0.0381(2) Uani 1 1 d .
Ni5 Ni 0.5000 0.5000 0.67298(5) 0.0409(4) Uani 1 4 d S

loop_
_atom_site_aniso_label
_atom_site_aniso_U_11
_atom_site_aniso_U_22
_atom_site_aniso_U_33
_atom_site_aniso_U_23
_atom_site_aniso_U_13
_atom_site_aniso_U_12
C1 0.051(4) 0.059(4) 0.048(3) -0.017(3) -0.011(3) 0.005(3)
C2 0.049(3) 0.049(3) 0.030(2) -0.007(2) 0.006(2) -0.002(2)
C3 0.044(3) 0.040(3) 0.024(2) -0.005(2) 0.012(2) 0.000(2)
C4 0.044(3) 0.042(2) 0.027(2) -0.004(2) 0.008(2) -0.003(2)
C5 0.045(3) 0.051(3) 0.033(2) -0.011(2) 0.002(2) -0.001(2)
C6 0.062(3) 0.050(3) 0.060(3) -0.011(3) 0.003(3) 0.009(3)
C7 0.080(4) 0.067(4) 0.039(3) -0.014(3) 0.024(3) -0.018(3)
C8 0.039(3) 0.050(3) 0.036(2) 0.000(2) 0.008(2) -0.002(2)
C9 0.040(2) 0.041(2) 0.030(2) 0.002(2) 0.0045(19) 0.0029(19)
C10 0.040(2) 0.042(3) 0.027(2) -0.0003(19) -0.0031(19) -0.0001(19)
C11 0.051(3) 0.056(3) 0.026(2) -0.004(2) 0.001(2) -0.005(2)
C12 0.037(3) 0.033(2) 0.032(2) 0.000(2) 0.001(2) 0.0029(19)
C13 0.041(3) 0.065(4) 0.065(4) 0.001(3) 0.012(3) 0.001(2)
C14 0.037(2) 0.042(3) 0.046(3) -0.007(2) 0.000(2) 0.004(2)
C15 0.042(3) 0.042(3) 0.036(2) -0.001(2) -0.004(2) -0.001(2)
C16 0.030(2) 0.041(3) 0.023(2) -0.005(2) -0.0023(19) -0.001(2)
C17 0.035(2) 0.047(3) 0.033(2) 0.002(2) -0.002(2) 0.0008(19)
C18 0.042(2) 0.061(3) 0.054(3) 0.011(3) -0.005(3) 0.001(2)
C19 0.063(4) 0.041(3) 0.039(3) 0.006(2) -0.011(3) -0.004(3)
C20 0.048(3) 0.041(3) 0.031(2) 0.005(2) -0.001(2) 0.002(2)
C21 0.042(3) 0.039(3) 0.023(2) -0.002(2) 0.003(2) -0.002(2)
C22 0.050(3) 0.039(3) 0.030(2) 0.003(2) -0.002(2) -0.002(2)
C23 0.068(3) 0.045(3) 0.032(2) 0.010(2) -0.014(2) -0.013(3)
C24 0.087(5) 0.068(4) 0.035(3) 0.020(3) -0.017(3) -0.024(3)
C25 0.086(5) 0.055(4) 0.077(4) 0.026(3) -0.003(4) 0.014(3)
C26 0.044(3) 0.057(3) 0.046(3) 0.005(3) -0.003(2) 0.007(2)
C27 0.046(3) 0.047(3) 0.033(2) 0.002(2) -0.007(2) 0.003(2)
C28 0.041(3) 0.045(3) 0.032(2) 0.002(2) 0.002(2) 0.005(2)
C29 0.044(2) 0.055(3) 0.041(3) 0.003(3) 0.007(2) 0.0062(19)
C30 0.047(3) 0.038(3) 0.027(2) 0.001(2) -0.004(2) 0.000(2)
C31 0.052(3) 0.079(4) 0.048(3) 0.011(3) -0.002(3) -0.010(3)
C32 0.046(3) 0.058(3) 0.028(2) 0.002(2) -0.013(2) -0.012(2)
C33 0.050(3) 0.047(3) 0.029(2) 0.000(2) -0.011(2) -0.007(2)
C34 0.058(3) 0.048(3) 0.026(2) 0.003(2) -0.007(2) -0.007(2)
C35 0.070(5) 0.076(5) 0.038(3) -0.015(3) -0.023(3) 0.001(4)
C36 0.044(3) 0.045(3) 0.026(2) -0.002(2) -0.004(2) -0.002(2)
N1 0.047(2) 0.047(2) 0.0299(19) -0.0010(18) 0.0014(18) 0.0014(18)
N2 0.044(2) 0.043(2) 0.0285(19) -0.0086(18) 0.0020(18) 0.0008(19)
N3 0.050(3) 0.040(3) 0.032(2) -0.007(2) 0.002(2) -0.002(2)
N4 0.039(2) 0.051(3) 0.030(2) -0.001(2) 0.015(2) -0.006(2)
N5 0.044(2) 0.040(2) 0.030(2) -0.0037(19) 0.0057(18) -0.0016(18)
N6 0.039(2) 0.039(2) 0.0263(17) 0.0010(17) -0.0014(16) 0.0001(16)
N7 0.036(2) 0.036(2) 0.046(3) -0.008(2) 0.005(2) -0.0019(19)
N8 0.037(2) 0.041(2) 0.0281(19) -0.0026(18) 0.0059(18) 0.0035(17)
N9 0.043(2) 0.042(2) 0.0274(18) -0.0020(17) -0.0038(17) -0.0003(17)
N10 0.042(2) 0.043(2) 0.0287(19) 0.0042(17) 0.0004(18) 0.0015(17)
N11 0.044(2) 0.040(2) 0.028(2) 0.0022(18) -0.0066(18) -0.0045(17)
N12 0.063(3) 0.047(3) 0.029(2) 0.013(2) -0.012(2) -0.004(2)
N13 0.048(3) 0.057(3) 0.045(3) 0.011(3) -0.004(2) 0.014(2)
N14 0.039(2) 0.044(2) 0.034(2) 0.0054(19) -0.0065(18) 0.0002(18)
N15 0.043(2) 0.046(2) 0.0246(17) 0.0000(17) 0.0018(17) -0.0022(17)
N16 0.047(3) 0.055(3) 0.030(2) 0.010(2) -0.008(2) -0.009(2)
N17 0.048(2) 0.044(2) 0.0223(18) 0.0030(17) -0.0028(17) -0.0017(19)
N18 0.046(2) 0.050(2) 0.0232(17) -0.0022(17) -0.0061(17) 0.0009(19)
Ni1 0.0429(6) 0.0429(6) 0.0297(8) 0.000 0.000 0.000
Ni2 0.0391(5) 0.0383(5) 0.0283(4) -0.0042(4) 0.0054(4) 0.0004(4)
Ni3 0.0359(3) 0.0463(4) 0.0234(3) 0.0005(5) -0.0004(4) -0.0011(3)
Ni4 0.0435(5) 0.0434(5) 0.0273(4) 0.0086(4) -0.0067(4) -0.0016(4)
Ni5 0.0475(7) 0.0475(7) 0.0278(8) 0.000 0.000 0.000

loop_
_atom_type_symbol
_atom_type_description
_atom_type_scat_dispersion_real
_atom_type_scat_dispersion_imag
_atom_type_scat_source
C C 0.0181 0.0091 'International Tables Vol C Tables 4.2.6.8 and 6.1.1.4'
H H 0.0000 0.0000 'International Tables Vol C Tables 4.2.6.8 and 6.1.1.4'
N N 0.0311 0.0180 'International Tables Vol C Tables 4.2.6.8 and 6.1.1.4'
Ni Ni -3.0029 0.5091 'International Tables Vol C Tables 4.2.6.8 and 6.1.1.4'

loop_
_geom_angle_atom_site_label_1
_geom_angle_atom_site_label_2
_geom_angle_atom_site_label_3
_geom_angle
_geom_angle_site_symmetry_1
_geom_angle_site_symmetry_3
C2 C1 H1A 109.5 . .
C2 C1 H1B 109.5 . .
H1A C1 H1B 109.5 . .
C2 C1 H1C 109.5 . .
H1A C1 H1C 109.5 . .
H1B C1 H1C 109.5 . .
C4 C2 N1 106.2(4) . .
C4 C2 C1 129.9(5) . .
N1 C2 C1 123.8(5) . .
N2 C3 N1 113.7(4) . .
N2 C3 H3 123.2 . .
N1 C3 H3 123.2 . .
N2 C4 C2 110.2(4) . .
N2 C4 C5 116.3(5) . .
C2 C4 C5 133.5(5) . .
N3 C5 C4 118.0(5) . .
N3 C5 H5 121.0 . .
C4 C5 H5 121.0 . .
N3 C6 H6A 109.5 . .
N3 C6 H6B 109.5 . .
H6A C6 H6B 109.5 . .
N3 C6 H6C 109.5 . .
H6A C6 H6C 109.5 . .
H6B C6 H6C 109.5 . .
N4 C7 H7A 109.5 . .
N4 C7 H7B 109.5 . .
H7A C7 H7B 109.5 . .
N4 C7 H7C 109.5 . .
H7A C7 H7C 109.5 . .
H7B C7 H7C 109.5 . .
N4 C8 C9 117.2(5) . .
N4 C8 H8 121.4 . .
C9 C8 H8 121.4 . .
C10 C9 N5 110.0(4) . .
C10 C9 C8 133.9(5) . .
N5 C9 C8 116.1(4) . .
C9 C10 N6 107.1(4) . .
C9 C10 C11 127.2(4) . .
N6 C10 C11 125.7(4) . .
C10 C11 H11A 109.5 . .
C10 C11 H11B 109.5 . .
H11A C11 H11B 109.5 . .
C10 C11 H11C 109.5 . .
H11A C11 H11C 109.5 . .
H11B C11 H11C 109.5 . .
N5 C12 N6 114.9(5) . .
N5 C12 H12 122.5 . .
N6 C12 H12 122.6 . .
N7 C13 H13A 109.5 . .
N7 C13 H13B 109.5 . .
H13A C13 H13B 109.5 . .
N7 C13 H13C 109.5 . .
H13A C13 H13C 109.5 . .
H13B C13 H13C 109.5 . .
N7 C14 C15 117.0(5) . .
N7 C14 H14 121.5 . .
C15 C14 H14 121.5 . .
C17 C15 N8 109.5(4) . .
C17 C15 C14 133.6(5) . .
N8 C15 C14 116.8(4) . .
N8 C16 N9 113.4(5) . .
N8 C16 H16 123.3 . .
N9 C16 H16 123.3 . .
C15 C17 N9 106.1(4) . .
C15 C17 C18 127.1(5) . .
N9 C17 C18 126.7(4) . .
C17 C18 H18A 109.5 . .
C17 C18 H18B 109.5 . .
H18A C18 H18B 109.5 . .
C17 C18 H18C 109.5 . .
H18A C18 H18C 109.5 . .
H18B C18 H18C 109.5 . .
C20 C19 H19A 109.5 . .
C20 C19 H19B 109.5 . .
H19A C19 H19B 109.5 . .
C20 C19 H19C 109.5 . .
H19A C19 H19C 109.5 . .
H19B C19 H19C 109.5 . .
C22 C20 N10 107.4(4) . .
C22 C20 C19 129.2(5) . .
N10 C20 C19 123.4(5) . .
N11 C21 N10 112.7(4) . .
N11 C21 H21 123.7 . .
N10 C21 H21 123.7 . .
C20 C22 N11 109.5(4) . .
C20 C22 C23 133.7(5) . .
N11 C22 C23 116.8(4) . .
N12 C23 C22 116.5(5) . .
N12 C23 H23 121.8 . .
C22 C23 H23 121.8 . .
N12 C24 H24A 109.5 . .
N12 C24 H24B 109.5 . .
H24A C24 H24B 109.5 . .
N12 C24 H24C 109.5 . .
H24A C24 H24C 109.5 . .
H24B C24 H24C 109.5 . .
N13 C25 H25A 109.5 . .
N13 C25 H25B 109.5 . .
H25A C25 H25B 109.5 . .
N13 C25 H25C 109.5 . .
H25A C25 H25C 109.5 . .
H25B C25 H25C 109.5 . .
N13 C26 C27 118.6(5) . .
N13 C26 H26 120.7 . .
C27 C26 H26 120.7 . .
C28 C27 N14 109.8(4) . .
C28 C27 C26 133.9(5) . .
N14 C27 C26 116.4(5) . .
C27 C28 N15 107.5(4) . .
C27 C28 C29 128.5(5) . .
N15 C28 C29 124.0(4) . .
C28 C29 H29A 109.5 . .
C28 C29 H29B 109.5 . .
H29A C29 H29B 109.5 . .
C28 C29 H29C 109.5 . .
H29A C29 H29C 109.5 . .
H29B C29 H29C 109.5 . .
N14 C30 N15 113.7(5) . .
N14 C30 H30 123.2 . .
N15 C30 H30 123.2 . .
N16 C31 H31A 109.5 . .
N16 C31 H31B 109.5 . .
H31A C31 H31B 109.5 . .
N16 C31 H31C 109.5 . .
H31A C31 H31C 109.5 . .
H31B C31 H31C 109.5 . .
N16 C32 C33 118.9(5) . .
N16 C32 H32 120.5 . .
C33 C32 H32 120.5 . .
C34 C33 N17 109.1(4) . .
C34 C33 C32 134.9(5) . .
N17 C33 C32 115.9(5) . .
C33 C34 N18 107.8(4) . .
C33 C34 C35 127.5(5) . .
N18 C34 C35 124.6(5) . .
C34 C35 H35A 109.5 . .
C34 C35 H35B 109.5 . .
H35A C35 H35B 109.5 . .
C34 C35 H35C 109.5 . .
H35A C35 H35C 109.5 . .
H35B C35 H35C 109.5 . .
N17 C36 N18 114.7(5) . .
N17 C36 H36 122.6 . .
N18 C36 H36 122.6 . .
C3 N1 C2 105.4(4) . .
C3 N1 Ni1 121.6(3) . .
C2 N1 Ni1 132.9(4) . .
C3 N2 C4 104.5(4) . .
C3 N2 Ni2 142.1(4) . .
C4 N2 Ni2 113.3(3) . .
C5 N3 C6 120.2(5) . .
C5 N3 Ni2 113.4(4) . .
C6 N3 Ni2 126.0(4) . .
C8 N4 C7 118.3(5) . .
C8 N4 Ni2 114.5(3) . .
C7 N4 Ni2 126.9(4) . .
C12 N5 C9 104.0(4) . .
C12 N5 Ni2 143.3(4) . .
C9 N5 Ni2 112.6(3) . .
C12 N6 C10 104.0(4) . .
C12 N6 Ni3 123.0(3) . 3_655
C10 N6 Ni3 133.0(3) . 3_655
C14 N7 C13 118.1(5) . .
C14 N7 Ni2 113.8(4) . .
C13 N7 Ni2 128.1(4) . .
C16 N8 C15 105.0(4) . .
C16 N8 Ni2 141.9(4) . .
C15 N8 Ni2 113.1(3) . .
C16 N9 C17 105.9(4) . .
C16 N9 Ni3 120.8(3) . .
C17 N9 Ni3 133.3(3) . .
C21 N10 C20 105.0(4) . .
C21 N10 Ni3 122.0(3) . .
C20 N10 Ni3 132.9(4) . .
C21 N11 C22 105.5(4) . .
C21 N11 Ni4 141.2(4) . .
C22 N11 Ni4 113.2(3) . .
C23 N12 C24 117.4(5) . .
C23 N12 Ni4 114.2(4) . .
C24 N12 Ni4 127.9(4) . .
C26 N13 C25 119.4(5) . .
C26 N13 Ni4 112.3(4) . .
C25 N13 Ni4 128.2(4) . .
C30 N14 C27 103.8(4) . .
C30 N14 Ni4 143.3(4) . .
C27 N14 Ni4 112.9(3) . .
C30 N15 C28 105.2(4) . .
C30 N15 Ni3 122.2(4) . 3_655
C28 N15 Ni3 132.5(3) . 3_655
C32 N16 C31 120.2(5) . .
C32 N16 Ni4 113.3(4) . .
C31 N16 Ni4 126.5(4) . .
C36 N17 C33 104.1(4) . .
C36 N17 Ni4 143.0(4) . .
C33 N17 Ni4 112.8(3) . .
C36 N18 C34 104.2(4) . .
C36 N18 Ni5 122.5(3) . .
C34 N18 Ni5 133.1(4) . .
N1 Ni1 N1 89.848(13) 3_655 2_665
N1 Ni1 N1 89.848(13) 3_655 .
N1 Ni1 N1 174.1(2) 2_665 .
N1 Ni1 N1 174.1(2) 3_655 4_565
N1 Ni1 N1 89.848(14) 2_665 4_565
N1 Ni1 N1 89.848(14) . 4_565
N8 Ni2 N2 94.91(17) . .
N8 Ni2 N5 92.20(17) . .
N2 Ni2 N5 93.95(17) . .
N8 Ni2 N4 169.48(19) . .
N2 Ni2 N4 92.24(19) . .
N5 Ni2 N4 79.60(18) . .
N8 Ni2 N7 79.24(18) . .
N2 Ni2 N7 171.24(18) . .
N5 Ni2 N7 92.80(17) . .
N4 Ni2 N7 94.5(2) . .
N8 Ni2 N3 91.94(18) . .
N2 Ni2 N3 78.83(18) . .
N5 Ni2 N3 171.96(18) . .
N4 Ni2 N3 97.0(2) . .
N7 Ni2 N3 94.75(18) . .
N6 Ni3 N9 89.81(17) 4_565 .
N6 Ni3 N10 175.76(17) 4_565 .
N9 Ni3 N10 89.91(19) . .
N6 Ni3 N15 90.66(18) 4_565 4_565
N9 Ni3 N15 175.62(18) . 4_565
N10 Ni3 N15 89.30(18) . 4_565
N11 Ni4 N14 93.25(17) . .
N11 Ni4 N17 94.58(17) . .
N14 Ni4 N17 94.57(17) . .
N11 Ni4 N12 79.20(18) . .
N14 Ni4 N12 170.44(19) . .
N17 Ni4 N12 91.9(2) . .
N11 Ni4 N16 170.77(19) . .
N14 Ni4 N16 93.83(18) . .
N17 Ni4 N16 78.96(19) . .
N12 Ni4 N16 94.3(2) . .
N11 Ni4 N13 91.4(2) . .
N14 Ni4 N13 79.76(19) . .
N17 Ni4 N13 172.0(2) . .
N12 Ni4 N13 94.4(2) . .
N16 Ni4 N13 95.6(2) . .
N18 Ni5 N18 89.864(12) 2_665 3_655
N18 Ni5 N18 174.4(2) 2_665 .
N18 Ni5 N18 89.864(13) 3_655 .
N18 Ni5 N18 89.864(13) 2_665 4_565
N18 Ni5 N18 174.4(2) 3_655 4_565
N18 Ni5 N18 89.864(12) . 4_565

loop_
_geom_bond_atom_site_label_1
_geom_bond_atom_site_label_2
_geom_bond_distance
_geom_bond_site_symmetry_2
C1 C2 1.504(8) .
C1 H1A 0.9800 .
C1 H1B 0.9800 .
C1 H1C 0.9800 .
C2 C4 1.380(7) .
C2 N1 1.385(7) .
C3 N2 1.319(7) .
C3 N1 1.357(7) .
C3 H3 0.9500 .
C4 N2 1.373(6) .
C4 C5 1.450(7) .
C5 N3 1.271(7) .
C5 H5 0.9500 .
C6 N3 1.453(7) .
C6 H6A 0.9800 .
C6 H6B 0.9800 .
C6 H6C 0.9800 .
C7 N4 1.468(7) .
C7 H7A 0.9800 .
C7 H7B 0.9800 .
C7 H7C 0.9800 .
C8 N4 1.285(7) .
C8 C9 1.457(6) .
C8 H8 0.9500 .
C9 C10 1.361(7) .
C9 N5 1.387(7) .
C10 N6 1.387(6) .
C10 C11 1.484(8) .
C11 H11A 0.9800 .
C11 H11B 0.9800 .
C11 H11C 0.9800 .
C12 N5 1.299(7) .
C12 N6 1.362(7) .
C12 H12 0.9500 .
C13 N7 1.467(7) .
C13 H13A 0.9800 .
C13 H13B 0.9800 .
C13 H13C 0.9800 .
C14 N7 1.299(7) .
C14 C15 1.440(7) .
C14 H14 0.9500 .
C15 C17 1.378(7) .
C15 N8 1.388(6) .
C16 N8 1.302(7) .
C16 N9 1.359(7) .
C16 H16 0.9500 .
C17 N9 1.379(6) .
C17 C18 1.475(7) .
C18 H18A 0.9800 .
C18 H18B 0.9800 .
C18 H18C 0.9800 .
C19 C20 1.477(7) .
C19 H19A 0.9800 .
C19 H19B 0.9800 .
C19 H19C 0.9800 .
C20 C22 1.360(7) .
C20 N10 1.379(6) .
C21 N11 1.311(6) .
C21 N10 1.369(7) .
C21 H21 0.9500 .
C22 N11 1.377(6) .
C22 C23 1.449(7) .
C23 N12 1.292(7) .
C23 H23 0.9500 .
C24 N12 1.470(7) .
C24 H24A 0.9800 .
C24 H24B 0.9800 .
C24 H24C 0.9800 .
C25 N13 1.472(8) .
C25 H25A 0.9800 .
C25 H25B 0.9800 .
C25 H25C 0.9800 .
C26 N13 1.294(7) .
C26 C27 1.449(7) .
C26 H26 0.9500 .
C27 C28 1.350(7) .
C27 N14 1.393(7) .
C28 N15 1.379(6) .
C28 C29 1.494(7) .
C29 H29A 0.9800 .
C29 H29B 0.9800 .
C29 H29C 0.9800 .
C30 N14 1.325(7) .
C30 N15 1.346(7) .
C30 H30 0.9500 .
C31 N16 1.459(8) .
C31 H31A 0.9800 .
C31 H31B 0.9800 .
C31 H31C 0.9800 .
C32 N16 1.264(8) .
C32 C33 1.437(7) .
C32 H32 0.9500 .
C33 C34 1.369(8) .
C33 N17 1.397(6) .
C34 N18 1.376(6) .
C34 C35 1.482(8) .
C35 H35A 0.9800 .
C35 H35B 0.9800 .
C35 H35C 0.9800 .
C36 N17 1.302(7) .
C36 N18 1.366(7) .
C36 H36 0.9500 .
N1 Ni1 1.890(4) .
N2 Ni2 2.051(4) .
N3 Ni2 2.137(5) .
N4 Ni2 2.097(5) .
N5 Ni2 2.053(4) .
N6 Ni3 1.889(4) 3_655
N7 Ni2 2.123(5) .
N8 Ni2 2.044(4) .
N9 Ni3 1.892(4) .
N10 Ni3 1.896(4) .
N11 Ni4 2.039(4) .
N12 Ni4 2.114(5) .
N13 Ni4 2.144(5) .
N14 Ni4 2.049(4) .
N15 Ni3 1.903(4) 3_655
N16 Ni4 2.139(5) .
N17 Ni4 2.050(4) .
N18 Ni5 1.885(4) .
Ni1 N1 1.890(4) 3_655
Ni1 N1 1.890(4) 2_665
Ni1 N1 1.890(4) 4_565
Ni3 N6 1.889(4) 4_565
Ni3 N15 1.903(4) 4_565
Ni5 N18 1.885(4) 2_665
Ni5 N18 1.885(4) 3_655
Ni5 N18 1.885(4) 4_565

loop_
_geom_torsion_atom_site_label_1
_geom_torsion_atom_site_label_2
_geom_torsion_atom_site_label_3
_geom_torsion_atom_site_label_4
_geom_torsion
_geom_torsion_site_symmetry_4
N1 C2 C4 N2 -0.6(5) .
C1 C2 C4 N2 -177.4(5) .
N1 C2 C4 C5 -179.2(5) .
C1 C2 C4 C5 4.0(9) .
N2 C4 C5 N3 5.7(7) .
C2 C4 C5 N3 -175.8(5) .
N4 C8 C9 C10 -178.0(5) .
N4 C8 C9 N5 3.5(7) .
N5 C9 C10 N6 -0.7(5) .
C8 C9 C10 N6 -179.3(5) .
N5 C9 C10 C11 -179.5(5) .
C8 C9 C10 C11 1.9(9) .
N7 C14 C15 C17 -178.5(5) .
N7 C14 C15 N8 0.1(7) .
N8 C15 C17 N9 -0.5(5) .
C14 C15 C17 N9 178.2(5) .
N8 C15 C17 C18 179.6(5) .
C14 C15 C17 C18 -1.7(9) .
N10 C20 C22 N11 -0.6(6) .
C19 C20 C22 N11 -179.4(5) .
N10 C20 C22 C23 -179.1(6) .
C19 C20 C22 C23 2.0(11) .
C20 C22 C23 N12 -176.9(6) .
N11 C22 C23 N12 4.6(8) .
N13 C26 C27 C28 -179.7(6) .
N13 C26 C27 N14 0.8(7) .
N14 C27 C28 N15 -0.4(6) .
C26 C27 C28 N15 180.0(5) .
N14 C27 C28 C29 -178.1(5) .
C26 C27 C28 C29 2.3(10) .
N16 C32 C33 C34 -175.0(6) .
N16 C32 C33 N17 2.8(7) .
N17 C33 C34 N18 0.1(6) .
C32 C33 C34 N18 178.0(5) .
N17 C33 C34 C35 -178.3(5) .
C32 C33 C34 C35 -0.4(10) .
N2 C3 N1 C2 -1.6(6) .
N2 C3 N1 Ni1 -178.5(3) .
C4 C2 N1 C3 1.3(5) .
C1 C2 N1 C3 178.4(5) .
C4 C2 N1 Ni1 177.6(4) .
C1 C2 N1 Ni1 -5.3(8) .
N1 C3 N2 C4 1.3(6) .
N1 C3 N2 Ni2 -175.3(4) .
C2 C4 N2 C3 -0.4(5) .
C5 C4 N2 C3 178.5(4) .
C2 C4 N2 Ni2 177.3(3) .
C5 C4 N2 Ni2 -3.8(5) .
C4 C5 N3 C6 -177.0(5) .
C4 C5 N3 Ni2 -4.4(6) .
C9 C8 N4 C7 -176.5(5) .
C9 C8 N4 Ni2 -2.4(6) .
N6 C12 N5 C9 0.4(6) .
N6 C12 N5 Ni2 -176.8(4) .
C10 C9 N5 C12 0.3(6) .
C8 C9 N5 C12 179.1(4) .
C10 C9 N5 Ni2 178.4(3) .
C8 C9 N5 Ni2 -2.8(5) .
N5 C12 N6 C10 -0.8(6) .
N5 C12 N6 Ni3 178.7(3) 3_655
C9 C10 N6 C12 0.9(5) .
C11 C10 N6 C12 179.7(5) .
C9 C10 N6 Ni3 -178.6(3) 3_655
C11 C10 N6 Ni3 0.3(8) 3_655
C15 C14 N7 C13 -178.6(5) .
C15 C14 N7 Ni2 -0.3(6) .
N9 C16 N8 C15 0.7(6) .
N9 C16 N8 Ni2 -178.0(4) .
C17 C15 N8 C16 -0.1(6) .
C14 C15 N8 C16 -179.0(4) .
C17 C15 N8 Ni2 179.0(3) .
C14 C15 N8 Ni2 0.1(6) .
N8 C16 N9 C17 -1.0(6) .
N8 C16 N9 Ni3 179.6(3) .
C15 C17 N9 C16 0.9(5) .
C18 C17 N9 C16 -179.2(5) .
C15 C17 N9 Ni3 -179.9(4) .
C18 C17 N9 Ni3 0.1(8) .
N11 C21 N10 C20 0.0(6) .
N11 C21 N10 Ni3 -178.9(3) .
C22 C20 N10 C21 0.3(6) .
C19 C20 N10 C21 179.3(5) .
C22 C20 N10 Ni3 179.1(4) .
C19 C20 N10 Ni3 -1.9(8) .
N10 C21 N11 C22 -0.4(6) .
N10 C21 N11 Ni4 -176.2(4) .
C20 C22 N11 C21 0.6(6) .
C23 C22 N11 C21 179.4(5) .
C20 C22 N11 Ni4 177.7(4) .
C23 C22 N11 Ni4 -3.4(6) .
C22 C23 N12 C24 -175.5(5) .
C22 C23 N12 Ni4 -3.3(7) .
C27 C26 N13 C25 -178.1(6) .
C27 C26 N13 Ni4 -1.7(6) .
N15 C30 N14 C27 1.7(6) .
N15 C30 N14 Ni4 179.0(4) .
C28 C27 N14 C30 -0.8(6) .
C26 C27 N14 C30 178.9(5) .
C28 C27 N14 Ni4 -179.0(3) .
C26 C27 N14 Ni4 0.7(6) .
N14 C30 N15 C28 -2.0(6) .
N14 C30 N15 Ni3 178.0(3) 3_655
C27 C28 N15 C30 1.4(5) .
C29 C28 N15 C30 179.2(5) .
C27 C28 N15 Ni3 -178.6(4) 3_655
C29 C28 N15 Ni3 -0.7(7) 3_655
C33 C32 N16 C31 179.6(5) .
C33 C32 N16 Ni4 -2.5(6) .
N18 C36 N17 C33 0.6(6) .
N18 C36 N17 Ni4 -175.1(4) .
C34 C33 N17 C36 -0.4(6) .
C32 C33 N17 C36 -178.7(5) .
C34 C33 N17 Ni4 176.8(3) .
C32 C33 N17 Ni4 -1.5(5) .
N17 C36 N18 C34 -0.5(6) .
N17 C36 N18 Ni5 -176.9(4) .
C33 C34 N18 C36 0.2(5) .
C35 C34 N18 C36 178.6(5) .
C33 C34 N18 Ni5 176.1(4) .
C35 C34 N18 Ni5 -5.5(8) .
C3 N1 Ni1 N1 -44.3(4) 3_655
C2 N1 Ni1 N1 139.9(4) 3_655
C3 N1 Ni1 N1 42.8(4) 2_665
C2 N1 Ni1 N1 -133.1(5) 2_665
C3 N1 Ni1 N1 129.8(3) 4_565
C2 N1 Ni1 N1 -46.0(5) 4_565
C16 N8 Ni2 N2 5.1(6) .
C15 N8 Ni2 N2 -173.6(3) .
C16 N8 Ni2 N5 -89.1(6) .
C15 N8 Ni2 N5 92.3(4) .
C16 N8 Ni2 N4 -127.6(10) .
C15 N8 Ni2 N4 53.8(12) .
C16 N8 Ni2 N7 178.5(6) .
C15 N8 Ni2 N7 -0.1(3) .
C16 N8 Ni2 N3 84.0(6) .
C15 N8 Ni2 N3 -94.6(4) .
C3 N2 Ni2 N8 -91.4(6) .
C4 N2 Ni2 N8 92.2(3) .
C3 N2 Ni2 N5 1.1(6) .
C4 N2 Ni2 N5 -175.2(3) .
C3 N2 Ni2 N4 80.9(6) .
C4 N2 Ni2 N4 -95.5(3) .
C3 N2 Ni2 N7 -139.1(10) .
C4 N2 Ni2 N7 44.5(13) .
C3 N2 Ni2 N3 177.6(6) .
C4 N2 Ni2 N3 1.2(3) .
C12 N5 Ni2 N8 4.8(6) .
C9 N5 Ni2 N8 -172.2(3) .
C12 N5 Ni2 N2 -90.3(6) .
C9 N5 Ni2 N2 92.8(3) .
C12 N5 Ni2 N4 178.2(7) .
C9 N5 Ni2 N4 1.2(3) .
C12 N5 Ni2 N7 84.1(6) .
C9 N5 Ni2 N7 -92.8(3) .
C12 N5 Ni2 N3 -116.1(13) .
C9 N5 Ni2 N3 67.0(14) .
C8 N4 Ni2 N8 39.9(13) .
C7 N4 Ni2 N8 -146.6(9) .
C8 N4 Ni2 N2 -92.9(4) .
C7 N4 Ni2 N2 80.6(5) .
C8 N4 Ni2 N5 0.7(4) .
C7 N4 Ni2 N5 174.2(5) .
C8 N4 Ni2 N7 92.7(4) .
C7 N4 Ni2 N7 -93.8(5) .
C8 N4 Ni2 N3 -171.9(4) .
C7 N4 Ni2 N3 1.6(5) .
C14 N7 Ni2 N8 0.2(4) .
C13 N7 Ni2 N8 178.4(5) .
C14 N7 Ni2 N2 48.8(13) .
C13 N7 Ni2 N2 -133.0(11) .
C14 N7 Ni2 N5 -91.5(4) .
C13 N7 Ni2 N5 86.7(5) .
C14 N7 Ni2 N4 -171.3(4) .
C13 N7 Ni2 N4 6.9(5) .
C14 N7 Ni2 N3 91.3(4) .
C13 N7 Ni2 N3 -90.5(5) .
C5 N3 Ni2 N8 -92.9(4) .
C6 N3 Ni2 N8 79.3(5) .
C5 N3 Ni2 N2 1.8(4) .
C6 N3 Ni2 N2 173.9(5) .
C5 N3 Ni2 N5 28.0(15) .
C6 N3 Ni2 N5 -159.8(12) .
C5 N3 Ni2 N4 92.7(4) .
C6 N3 Ni2 N4 -95.2(5) .
C5 N3 Ni2 N7 -172.2(4) .
C6 N3 Ni2 N7 -0.1(5) .
C16 N9 Ni3 N6 -42.3(4) 4_565
C17 N9 Ni3 N6 138.6(5) 4_565
C16 N9 Ni3 N10 133.5(4) .
C17 N9 Ni3 N10 -45.7(5) .
C16 N9 Ni3 N15 54(2) 4_565
C17 N9 Ni3 N15 -125(2) 4_565
C21 N10 Ni3 N6 41(3) 4_565
C20 N10 Ni3 N6 -138(2) 4_565
C21 N10 Ni3 N9 -45.6(4) .
C20 N10 Ni3 N9 135.8(5) .
C21 N10 Ni3 N15 130.1(4) 4_565
C20 N10 Ni3 N15 -48.5(5) 4_565
C21 N11 Ni4 N14 2.8(6) .
C22 N11 Ni4 N14 -172.8(4) .
C21 N11 Ni4 N17 -92.1(6) .
C22 N11 Ni4 N17 92.4(4) .
C21 N11 Ni4 N12 176.9(6) .
C22 N11 Ni4 N12 1.3(4) .
C21 N11 Ni4 N16 -137.2(11) .
C22 N11 Ni4 N16 47.2(14) .
C21 N11 Ni4 N13 82.6(6) .
C22 N11 Ni4 N13 -93.0(4) .
C30 N14 Ni4 N11 -87.4(6) .
C27 N14 Ni4 N11 89.7(4) .
C30 N14 Ni4 N17 7.4(6) .
C27 N14 Ni4 N17 -175.4(3) .
C30 N14 Ni4 N12 -125.1(12) .
C27 N14 Ni4 N12 52.1(13) .
C30 N14 Ni4 N16 86.6(6) .
C27 N14 Ni4 N16 -96.2(4) .
C30 N14 Ni4 N13 -178.3(7) .
C27 N14 Ni4 N13 -1.2(3) .
C36 N17 Ni4 N11 2.4(6) .
C33 N17 Ni4 N11 -173.1(3) .
C36 N17 Ni4 N14 -91.3(6) .
C33 N17 Ni4 N14 93.3(3) .
C36 N17 Ni4 N12 81.7(6) .
C33 N17 Ni4 N12 -93.8(3) .
C36 N17 Ni4 N16 175.7(6) .
C33 N17 Ni4 N16 0.2(3) .
C36 N17 Ni4 N13 -136.1(12) .
C33 N17 Ni4 N13 48.5(14) .
C23 N12 Ni4 N11 1.2(5) .
C24 N12 Ni4 N11 172.4(6) .
C23 N12 Ni4 N14 39.5(15) .
C24 N12 Ni4 N14 -149.3(10) .
C23 N12 Ni4 N17 -93.1(5) .
C24 N12 Ni4 N17 78.1(6) .
C23 N12 Ni4 N16 -172.2(5) .
C24 N12 Ni4 N16 -1.0(6) .
C23 N12 Ni4 N13 91.8(5) .
C24 N12 Ni4 N13 -97.0(6) .
C32 N16 Ni4 N11 47.3(14) .
C31 N16 Ni4 N11 -135.0(11) .
C32 N16 Ni4 N14 -92.7(4) .
C31 N16 Ni4 N14 85.0(5) .
C32 N16 Ni4 N17 1.2(4) .
C31 N16 Ni4 N17 179.0(5) .
C32 N16 Ni4 N12 92.3(4) .
C31 N16 Ni4 N12 -89.9(5) .
C32 N16 Ni4 N13 -172.8(4) .
C31 N16 Ni4 N13 5.0(5) .
C26 N13 Ni4 N11 -91.5(4) .
C25 N13 Ni4 N11 84.5(6) .
C26 N13 Ni4 N14 1.6(4) .
C25 N13 Ni4 N14 177.5(6) .
C26 N13 Ni4 N17 47.1(15) .
C25 N13 Ni4 N17 -136.9(12) .
C26 N13 Ni4 N12 -170.7(4) .
C25 N13 Ni4 N12 5.2(6) .
C26 N13 Ni4 N16 94.5(4) .
C25 N13 Ni4 N16 -89.6(6) .
C36 N18 Ni5 N18 40.6(4) 2_665
C34 N18 Ni5 N18 -134.6(5) 2_665
C36 N18 Ni5 N18 127.9(4) 3_655
C34 N18 Ni5 N18 -47.4(5) 3_655
C36 N18 Ni5 N18 -46.6(4) 4_565
C34 N18 Ni5 N18 138.2(4) 4_565

loop_
_platon_squeeze_void_nr
_platon_squeeze_void_average_x
_platon_squeeze_void_average_y
_platon_squeeze_void_average_z
_platon_squeeze_void_volume
_platon_squeeze_void_count_electrons
_platon_squeeze_void_content
1 0.000 0.000 -0.159 348 89 ' '
2 0.000 0.500 0.090 99 41 ' '
3 0.000 0.000 0.353 266 67 ' '
4 0.000 0.500 0.590 99 41 ' '
5 0.500 0.500 0.341 348 89 ' '
6 0.500 0.500 0.853 266 67 ' '
7 0.500 1.000 0.090 99 41 ' '
8 0.500 1.000 0.590 99 41 ' '
